data_2216932
loop_
_publ_author_name
'Aliakbar Dehno Khalaji'
'Korbanjhon Brad'
'Yan Zhang'

_publ_section_title
;Diacetonitrile[<i>N</i>,<i>N</i>'-bis(3,4,5-trimethoxybenzylidene)ethylenediamine]copper(I)
 perchlorate
;
_journal_coeditor_code BT2614
_journal_issue 1
_journal_name_full 'Acta Crystallographica Section E'
_journal_page_first m189
_journal_page_last m189
_journal_paper_doi 10.1107/S1600536807065919
_journal_volume 64
_journal_year 2008
_chemical_formula_iupac '[Cu (C2 H3 N)2 (C22 H28 N2 O6)] Cl O4'
_chemical_formula_moiety 'C26 H34 Cu N4 O6, Cl O4'
_chemical_formula_sum 'C26 H34 Cl Cu N4 O10'
_chemical_formula_weight 661.56
_chemical_name_systematic
;
Diacetonitrile[N,N'-bis(3,4,5-trimethoxybenzylidene)ethylenediamine]copper(I)
perchlorate
;
_space_group_IT_number 2
_symmetry_cell_setting triclinic
_symmetry_space_group_name_Hall '-P 1'
_symmetry_space_group_name_H-M 'P -1'
_atom_sites_solution_hydrogens geom
_atom_sites_solution_primary direct
_atom_sites_solution_secondary difmap
_cell_angle_alpha 80.537(4)
_cell_angle_beta 71.677(4)
_cell_angle_gamma 68.285(4)
_cell_formula_units_Z 2
_cell_length_a 9.869(2)
_cell_length_b 11.903(3)
_cell_length_c 14.904(3)
_cell_measurement_reflns_used 2161
_cell_measurement_temperature 294(2)
_cell_measurement_theta_max 22.56
_cell_measurement_theta_min 2.28
_cell_volume 1541.8(6)
_computing_cell_refinement 'SAINT (Bruker, 1997)'
_computing_data_collection 'SMART (Bruker, 1997)'
_computing_data_reduction 'SAINT (Bruker, 1997)'
_computing_molecular_graphics 'SHELXTL (Bruker, 1997)'
_computing_publication_material 'SHELXTL (Bruker, 1997)'
_computing_structure_refinement 'SHELXL97 (Sheldrick, 1997)'
_computing_structure_solution 'SHELXS97 (Sheldrick, 1997)'
_diffrn_ambient_temperature 294(2)
_diffrn_measured_fraction_theta_full 0.994
_diffrn_measured_fraction_theta_max 0.994
_diffrn_measurement_device_type 'Bruker SMART 1K CCD area-detector'
_diffrn_measurement_method '\f and \w'
_diffrn_radiation_monochromator graphite
_diffrn_radiation_source 'fine-focus sealed tube'
_diffrn_radiation_type MoK\a
_diffrn_radiation_wavelength 0.71073
_diffrn_reflns_av_R_equivalents 0.0252
_diffrn_reflns_av_sigmaI/netI 0.0594
_diffrn_reflns_limit_h_max 9
_diffrn_reflns_limit_h_min -11
_diffrn_reflns_limit_k_max 14
_diffrn_reflns_limit_k_min -14
_diffrn_reflns_limit_l_max 16
_diffrn_reflns_limit_l_min -17
_diffrn_reflns_number 8034
_diffrn_reflns_theta_full 25.02
_diffrn_reflns_theta_max 25.02
_diffrn_reflns_theta_min 1.44
_diffrn_standards_decay_% 0
_diffrn_standards_interval_count 0
_diffrn_standards_interval_time 0
_diffrn_standards_number 0
_exptl_absorpt_coefficient_mu 0.854
_exptl_absorpt_correction_T_max 0.8615
_exptl_absorpt_correction_T_min 0.8213
_exptl_absorpt_correction_type multi-scan
_exptl_absorpt_process_details '(SADABS; Sheldrick, 1996)'
_exptl_crystal_colour blue
_exptl_crystal_density_diffrn 1.425
_exptl_crystal_density_method 'not measured'
_exptl_crystal_description block
_exptl_crystal_F_000 688
_exptl_crystal_size_max 0.24
_exptl_crystal_size_mid 0.22
_exptl_crystal_size_min 0.18
_refine_diff_density_max 0.620
_refine_diff_density_min -0.370
_refine_ls_extinction_method none
_refine_ls_goodness_of_fit_ref 1.014
_refine_ls_hydrogen_treatment constr
_refine_ls_matrix_type full
_refine_ls_number_parameters 387
_refine_ls_number_reflns 5414
_refine_ls_number_restraints 34
_refine_ls_restrained_S_all 1.068
_refine_ls_R_factor_all 0.0940
_refine_ls_R_factor_gt 0.0504
_refine_ls_shift/su_max 0.001
_refine_ls_shift/su_mean 0.000
_refine_ls_structure_factor_coef Fsqd
_refine_ls_weighting_details 'calc w=1/[\s^2^(Fo^2^)+(0.0591P)^2^+1.2218P] where P=(Fo^2^+2Fc^2^)/3'
_refine_ls_weighting_scheme calc
_refine_ls_wR_factor_gt 0.1169
_refine_ls_wR_factor_ref 0.1405
_reflns_number_gt 3408
_reflns_number_total 5414
_reflns_threshold_expression I>2\s(I)
_cod_data_source_file bt2614.cif
_cod_data_source_block I
_cod_depositor_comments
;
The following automatic conversions were performed:
'_symmetry_cell_setting' value 'Triclinic' changed to 'triclinic'
according to '/home/saulius/struct/CIF-dictionaries/cif_core.dic'
dictionary named 'cif_core.dic' version 2.4.1 from 2010-06-29.

Automatic conversion script
Id: cif_fix_enum 1527 2010-12-29 10:47:43Z saulius 

The following automatic conversions were performed:

'_symmetry_cell_setting' value 'Triclinic' changed to 'triclinic'
according to /home/saulius/struct/CIF-dictionaries/cif_core.dic
dictionary named 'cif_core.dic' version 2.4.1 from 2010-06-29.

Automatic conversion script
Id: cif_fix_values 1715 2011-07-08 13:25:40Z adriana 
;
_cod_original_cell_volume 1541.9(6)
_cod_database_code 2216932
_cod_database_fobs_code 2216932

loop_
_symmetry_equiv_pos_as_xyz
'x, y, z'
'-x, -y, -z'

loop_
_atom_site_type_symbol
_atom_site_label
_atom_site_fract_x
_atom_site_fract_y
_atom_site_fract_z
_atom_site_U_iso_or_equiv
_atom_site_adp_type
_atom_site_calc_flag
_atom_site_refinement_flags
_atom_site_occupancy
Cu Cu1 0.16626(7) 0.63549(5) 0.25396(4) 0.0508(2) Uani d . 1
O O1 0.3716(4) 0.9169(3) 0.3552(2) 0.0588(9) Uani d . 1
O O2 0.5608(4) 0.8412(3) 0.4633(2) 0.0591(9) Uani d . 1
O O3 0.7220(4) 0.6058(3) 0.4854(2) 0.0602(9) Uani d . 1
O O4 -0.3452(4) 0.5705(3) 0.0206(2) 0.0612(9) Uani d . 1
O O5 -0.4326(3) 0.8102(3) 0.0469(2) 0.0612(9) Uani d . 1
O O6 -0.3194(4) 0.8895(3) 0.1522(2) 0.0575(8) Uani d . 1
N N1 0.3752(4) 0.5043(3) 0.2585(2) 0.0410(8) Uani d . 1
N N2 0.1072(4) 0.4906(3) 0.2395(2) 0.0419(8) Uani d . 1
N N3 0.0368(5) 0.7333(4) 0.3633(3) 0.0572(10) Uani d . 1
N N4 0.1843(5) 0.7587(4) 0.1488(3) 0.0563(10) Uani d . 1
C C1 0.4243(5) 0.7104(4) 0.3181(3) 0.0429(10) Uani d . 1
H H1 0.3572 0.7356 0.2809 0.051 Uiso calc R 1
C C2 0.4436(5) 0.7945(4) 0.3627(3) 0.0430(10) Uani d . 1
C C3 0.5417(5) 0.7562(4) 0.4204(3) 0.0454(11) Uani d . 1
C C4 0.6249(5) 0.6343(4) 0.4300(3) 0.0445(11) Uani d . 1
C C5 0.6075(5) 0.5508(4) 0.3837(3) 0.0413(10) Uani d . 1
H H5 0.6643 0.4692 0.3890 0.050 Uiso calc R 1
C C6 0.5055(4) 0.5889(4) 0.3293(3) 0.0390(10) Uani d . 1
C C7 0.4868(5) 0.4930(4) 0.2891(3) 0.0414(10) Uani d . 1
H H7 0.5627 0.4175 0.2856 0.050 Uiso calc R 1
C C8 0.2938(6) 0.9615(4) 0.2841(4) 0.0693(15) Uani d . 1
H H8A 0.3606 0.9302 0.2245 0.104 Uiso calc R 1
H H8B 0.2611 1.0483 0.2792 0.104 Uiso calc R 1
H H8C 0.2070 0.9359 0.3006 0.104 Uiso calc R 1
C C9 0.4800(7) 0.8526(5) 0.5606(3) 0.0781(17) Uani d . 1
H H9A 0.3737 0.8725 0.5678 0.117 Uiso calc R 1
H H9B 0.4954 0.9156 0.5847 0.117 Uiso calc R 1
H H9C 0.5162 0.7774 0.5952 0.117 Uiso calc R 1
C C10 0.8171(5) 0.4835(5) 0.4891(4) 0.0629(14) Uani d . 1
H H10A 0.7560 0.4330 0.5154 0.094 Uiso calc R 1
H H10B 0.8822 0.4742 0.5280 0.094 Uiso calc R 1
H H10C 0.8778 0.4601 0.4263 0.094 Uiso calc R 1
C C11 0.3764(5) 0.3933(4) 0.2262(3) 0.0454(11) Uani d . 1
H H11A 0.4520 0.3231 0.2462 0.054 Uiso calc R 1
H H11B 0.4017 0.3972 0.1576 0.054 Uiso calc R 1
C C12 0.2208(5) 0.3823(4) 0.2684(3) 0.0484(11) Uani d . 1
H H12A 0.2186 0.3107 0.2466 0.058 Uiso calc R 1
H H12B 0.1979 0.3744 0.3368 0.058 Uiso calc R 1
C C13 0.0175(5) 0.4718(4) 0.2024(3) 0.0438(10) Uani d . 1
H H13 0.0289 0.3915 0.1986 0.053 Uiso calc R 1
C C14 -0.1009(5) 0.5636(4) 0.1656(3) 0.0415(10) Uani d . 1
C C15 -0.1659(5) 0.5225(4) 0.1129(3) 0.0463(11) Uani d . 1
H H15 -0.1354 0.4401 0.1048 0.056 Uiso calc R 1
C C16 -0.2752(5) 0.6037(4) 0.0728(3) 0.0459(11) Uani d . 1
C C17 -0.3221(5) 0.7267(4) 0.0850(3) 0.0472(11) Uani d . 1
C C18 -0.2617(5) 0.7676(4) 0.1413(3) 0.0439(10) Uani d . 1
C C19 -0.1508(5) 0.6868(4) 0.1807(3) 0.0437(10) Uani d . 1
H H19 -0.1096 0.7144 0.2172 0.052 Uiso calc R 1
C C20 -0.3010(6) 0.4441(5) 0.0093(4) 0.0627(14) Uani d . 1
H H20A -0.1954 0.4137 -0.0245 0.094 Uiso calc R 1
H H20B -0.3603 0.4312 -0.0255 0.094 Uiso calc R 1
H H20C -0.3174 0.4024 0.0705 0.094 Uiso calc R 1
C C21 -0.3830(7) 0.8362(5) -0.0515(4) 0.0844(18) Uani d . 1
H H21A -0.2835 0.8417 -0.0672 0.127 Uiso calc R 1
H H21B -0.4521 0.9118 -0.0688 0.127 Uiso calc R 1
H H21C -0.3797 0.7728 -0.0854 0.127 Uiso calc R 1
C C22 -0.2715(6) 0.9347(4) 0.2153(4) 0.0640(14) Uani d . 1
H H22A -0.2970 0.8969 0.2774 0.096 Uiso calc R 1
H H22B -0.3215 1.0207 0.2179 0.096 Uiso calc R 1
H H22C -0.1636 0.9168 0.1932 0.096 Uiso calc R 1
C C23 0.1908(6) 0.8331(5) 0.0939(4) 0.0683(15) Uani d . 1
C C24 0.1990(9) 0.9299(7) 0.0201(6) 0.140(3) Uani d . 1
H H24A 0.1483 0.9267 -0.0244 0.211 Uiso calc R 1
H H24B 0.3034 0.9196 -0.0121 0.211 Uiso calc R 1
H H24C 0.1507 1.0069 0.0484 0.211 Uiso calc R 1
C C25 -0.0322(6) 0.7962(5) 0.4216(4) 0.0623(13) Uani d . 1
C C26 -0.1195(9) 0.8770(7) 0.4981(5) 0.122(3) Uani d . 1
H H26A -0.0530 0.8831 0.5308 0.183 Uiso calc R 1
H H26B -0.1941 0.8458 0.5415 0.183 Uiso calc R 1
H H26C -0.1694 0.9558 0.4728 0.183 Uiso calc R 1
Cl Cl1 0.90012(16) 0.16995(12) 0.24864(12) 0.0791(5) Uani d D 1
O O7 0.7647(5) 0.2159(4) 0.2193(4) 0.1252(17) Uani d DU 1
O O8 0.8825(8) 0.2455(5) 0.3203(4) 0.171(2) Uani d DU 1
O O9 0.9177(5) 0.0509(3) 0.2878(4) 0.1263(18) Uani d DU 1
O O10 1.0251(6) 0.1770(5) 0.1751(4) 0.181(3) Uani d DU 1

loop_
_atom_site_aniso_label
_atom_site_aniso_U_11
_atom_site_aniso_U_22
_atom_site_aniso_U_33
_atom_site_aniso_U_12
_atom_site_aniso_U_13
_atom_site_aniso_U_23
Cu1 0.0576(4) 0.0406(3) 0.0556(4) -0.0112(3) -0.0229(3) -0.0059(3)
O1 0.073(2) 0.0404(18) 0.062(2) -0.0110(16) -0.0250(18) -0.0062(15)
O2 0.086(2) 0.061(2) 0.0467(19) -0.0406(18) -0.0180(18) -0.0074(16)
O3 0.070(2) 0.061(2) 0.065(2) -0.0230(18) -0.0396(19) -0.0019(17)
O4 0.060(2) 0.067(2) 0.069(2) -0.0138(17) -0.0355(18) -0.0186(17)
O5 0.0487(19) 0.072(2) 0.053(2) -0.0032(17) -0.0211(17) -0.0051(17)
O6 0.064(2) 0.0464(19) 0.062(2) -0.0118(16) -0.0244(18) -0.0060(16)
N1 0.046(2) 0.041(2) 0.041(2) -0.0138(16) -0.0177(17) -0.0072(16)
N2 0.046(2) 0.040(2) 0.045(2) -0.0157(17) -0.0179(18) -0.0002(16)
N3 0.062(3) 0.053(2) 0.054(3) -0.012(2) -0.017(2) -0.009(2)
N4 0.062(3) 0.051(2) 0.057(3) -0.019(2) -0.021(2) -0.001(2)
C1 0.041(2) 0.047(3) 0.043(3) -0.016(2) -0.017(2) 0.000(2)
C2 0.044(2) 0.039(2) 0.043(3) -0.014(2) -0.007(2) -0.0030(19)
C3 0.059(3) 0.050(3) 0.035(2) -0.030(2) -0.011(2) -0.002(2)
C4 0.048(3) 0.053(3) 0.039(2) -0.024(2) -0.015(2) 0.003(2)
C5 0.040(2) 0.039(2) 0.046(3) -0.0119(19) -0.017(2) -0.0001(19)
C6 0.037(2) 0.043(2) 0.036(2) -0.0124(19) -0.009(2) -0.0067(19)
C7 0.040(2) 0.037(2) 0.045(3) -0.0072(19) -0.013(2) -0.0063(19)
C8 0.078(4) 0.043(3) 0.079(4) -0.005(3) -0.034(3) 0.005(3)
C9 0.112(5) 0.076(4) 0.052(3) -0.038(4) -0.016(3) -0.018(3)
C10 0.050(3) 0.081(4) 0.057(3) -0.013(3) -0.024(3) -0.005(3)
C11 0.047(3) 0.041(2) 0.051(3) -0.010(2) -0.020(2) -0.010(2)
C12 0.059(3) 0.038(2) 0.056(3) -0.014(2) -0.031(2) 0.001(2)
C13 0.047(3) 0.041(2) 0.049(3) -0.020(2) -0.015(2) -0.003(2)
C14 0.039(2) 0.046(3) 0.042(2) -0.016(2) -0.012(2) -0.002(2)
C15 0.042(3) 0.051(3) 0.050(3) -0.016(2) -0.014(2) -0.008(2)
C16 0.040(3) 0.062(3) 0.039(2) -0.018(2) -0.011(2) -0.012(2)
C17 0.040(3) 0.059(3) 0.038(2) -0.011(2) -0.010(2) -0.006(2)
C18 0.042(3) 0.046(3) 0.040(2) -0.013(2) -0.006(2) -0.007(2)
C19 0.046(3) 0.050(3) 0.040(2) -0.020(2) -0.011(2) -0.006(2)
C20 0.066(3) 0.073(4) 0.063(3) -0.028(3) -0.026(3) -0.017(3)
C21 0.091(4) 0.086(4) 0.054(4) -0.005(3) -0.024(3) 0.006(3)
C22 0.079(4) 0.051(3) 0.067(3) -0.023(3) -0.020(3) -0.011(3)
C23 0.058(3) 0.074(4) 0.072(4) -0.026(3) -0.020(3) 0.013(3)
C24 0.127(7) 0.140(7) 0.138(7) -0.061(6) -0.040(6) 0.082(6)
C25 0.064(3) 0.059(3) 0.061(3) -0.015(3) -0.018(3) -0.008(3)
C26 0.122(6) 0.130(6) 0.088(5) -0.010(5) -0.003(4) -0.061(5)
Cl1 0.0556(8) 0.0482(8) 0.1228(13) -0.0165(6) -0.0139(9) 0.0000(8)
O7 0.096(3) 0.092(3) 0.170(5) -0.005(3) -0.056(3) 0.015(3)
O8 0.241(6) 0.128(4) 0.180(5) -0.090(4) -0.064(5) -0.029(4)
O9 0.115(4) 0.062(3) 0.216(5) -0.036(3) -0.077(4) 0.029(3)
O10 0.120(4) 0.152(5) 0.209(6) -0.055(4) 0.053(4) -0.015(4)

loop_
_atom_type_symbol
_atom_type_description
_atom_type_scat_dispersion_real
_atom_type_scat_dispersion_imag
_atom_type_scat_source
C C 0.0033 0.0016 'International Tables Vol C Tables 4.2.6.8 and 6.1.1.4'
H H 0.0000 0.0000 'International Tables Vol C Tables 4.2.6.8 and 6.1.1.4'
N N 0.0061 0.0033 'International Tables Vol C Tables 4.2.6.8 and 6.1.1.4'
O O 0.0106 0.0060 'International Tables Vol C Tables 4.2.6.8 and 6.1.1.4'
Cl Cl 0.1484 0.1585 'International Tables Vol C Tables 4.2.6.8 and 6.1.1.4'
Cu Cu 0.3201 1.2651 'International Tables Vol C Tables 4.2.6.8 and 6.1.1.4'

loop_
_geom_angle_atom_site_label_1
_geom_angle_atom_site_label_2
_geom_angle_atom_site_label_3
_geom_angle
N3 Cu1 N4 103.04(16)
N3 Cu1 N2 115.70(15)
N4 Cu1 N2 120.15(14)
N3 Cu1 N1 120.65(14)
N4 Cu1 N1 112.89(15)
N2 Cu1 N1 84.97(13)
C2 O1 C8 117.0(3)
C3 O2 C9 114.4(4)
C4 O3 C10 116.4(3)
C16 O4 C20 116.7(4)
C17 O5 C21 114.5(4)
C18 O6 C22 117.5(4)
C7 N1 C11 115.9(3)
C7 N1 Cu1 137.8(3)
C11 N1 Cu1 105.8(2)
C13 N2 C12 116.2(3)
C13 N2 Cu1 137.6(3)
C12 N2 Cu1 105.3(2)
C25 N3 Cu1 174.3(4)
C23 N4 Cu1 175.7(4)
C6 C1 C2 119.5(4)
C6 C1 H1 120.2
C2 C1 H1 120.2
O1 C2 C1 124.6(4)
O1 C2 C3 115.3(4)
C1 C2 C3 120.1(4)
O2 C3 C4 120.6(4)
O2 C3 C2 119.3(4)
C4 C3 C2 120.0(4)
O3 C4 C5 124.6(4)
O3 C4 C3 115.8(4)
C5 C4 C3 119.6(4)
C4 C5 C6 120.2(4)
C4 C5 H5 119.9
C6 C5 H5 119.9
C1 C6 C5 120.5(4)
C1 C6 C7 123.4(4)
C5 C6 C7 116.0(4)
N1 C7 C6 125.5(4)
N1 C7 H7 117.2
C6 C7 H7 117.2
O1 C8 H8A 109.5
O1 C8 H8B 109.5
H8A C8 H8B 109.5
O1 C8 H8C 109.5
H8A C8 H8C 109.5
H8B C8 H8C 109.5
O2 C9 H9A 109.5
O2 C9 H9B 109.5
H9A C9 H9B 109.5
O2 C9 H9C 109.5
H9A C9 H9C 109.5
H9B C9 H9C 109.5
O3 C10 H10A 109.5
O3 C10 H10B 109.5
H10A C10 H10B 109.5
O3 C10 H10C 109.5
H10A C10 H10C 109.5
H10B C10 H10C 109.5
N1 C11 C12 108.6(3)
N1 C11 H11A 110.0
C12 C11 H11A 110.0
N1 C11 H11B 110.0
C12 C11 H11B 110.0
H11A C11 H11B 108.4
N2 C12 C11 109.3(3)
N2 C12 H12A 109.8
C11 C12 H12A 109.8
N2 C12 H12B 109.8
C11 C12 H12B 109.8
H12A C12 H12B 108.3
N2 C13 C14 126.6(4)
N2 C13 H13 116.7
C14 C13 H13 116.7
C15 C14 C19 119.9(4)
C15 C14 C13 116.3(4)
C19 C14 C13 123.8(4)
C16 C15 C14 120.1(4)
C16 C15 H15 119.9
C14 C15 H15 119.9
O4 C16 C15 123.6(4)
O4 C16 C17 115.9(4)
C15 C16 C17 120.4(4)
O5 C17 C16 121.9(4)
O5 C17 C18 118.5(4)
C16 C17 C18 119.5(4)
O6 C18 C19 124.5(4)
O6 C18 C17 115.2(4)
C19 C18 C17 120.3(4)
C18 C19 C14 119.7(4)
C18 C19 H19 120.2
C14 C19 H19 120.2
O4 C20 H20A 109.5
O4 C20 H20B 109.5
H20A C20 H20B 109.5
O4 C20 H20C 109.5
H20A C20 H20C 109.5
H20B C20 H20C 109.5
O5 C21 H21A 109.5
O5 C21 H21B 109.5
H21A C21 H21B 109.5
O5 C21 H21C 109.5
H21A C21 H21C 109.5
H21B C21 H21C 109.5
O6 C22 H22A 109.5
O6 C22 H22B 109.5
H22A C22 H22B 109.5
O6 C22 H22C 109.5
H22A C22 H22C 109.5
H22B C22 H22C 109.5
N4 C23 C24 178.9(7)
C23 C24 H24A 109.5
C23 C24 H24B 109.5
H24A C24 H24B 109.5
C23 C24 H24C 109.5
H24A C24 H24C 109.5
H24B C24 H24C 109.5
N3 C25 C26 178.9(6)
C25 C26 H26A 109.5
C25 C26 H26B 109.5
H26A C26 H26B 109.5
C25 C26 H26C 109.5
H26A C26 H26C 109.5
H26B C26 H26C 109.5
O10 Cl1 O9 112.7(3)
O10 Cl1 O7 111.7(4)
O9 Cl1 O7 108.6(3)
O10 Cl1 O8 106.8(4)
O9 Cl1 O8 109.3(3)
O7 Cl1 O8 107.5(3)

loop_
_geom_bond_atom_site_label_1
_geom_bond_atom_site_label_2
_geom_bond_distance
Cu1 N3 1.964(4)
Cu1 N4 1.975(4)
Cu1 N2 2.076(3)
Cu1 N1 2.089(3)
O1 C2 1.367(5)
O1 C8 1.422(5)
O2 C3 1.377(5)
O2 C9 1.420(6)
O3 C4 1.372(5)
O3 C10 1.414(6)
O4 C16 1.372(5)
O4 C20 1.425(5)
O5 C17 1.379(5)
O5 C21 1.413(6)
O6 C18 1.366(5)
O6 C22 1.426(5)
N1 C7 1.274(5)
N1 C11 1.475(5)
N2 C13 1.277(5)
N2 C12 1.468(5)
N3 C25 1.115(6)
N4 C23 1.108(6)
C1 C6 1.382(6)
C1 C2 1.385(6)
C1 H1 0.9300
C2 C3 1.398(6)
C3 C4 1.387(6)
C4 C5 1.385(6)
C5 C6 1.390(5)
C5 H5 0.9300
C6 C7 1.465(5)
C7 H7 0.9300
C8 H8A 0.9600
C8 H8B 0.9600
C8 H8C 0.9600
C9 H9A 0.9600
C9 H9B 0.9600
C9 H9C 0.9600
C10 H10A 0.9600
C10 H10B 0.9600
C10 H10C 0.9600
C11 C12 1.511(6)
C11 H11A 0.9700
C11 H11B 0.9700
C12 H12A 0.9700
C12 H12B 0.9700
C13 C14 1.456(6)
C13 H13 0.9300
C14 C15 1.394(6)
C14 C19 1.395(6)
C15 C16 1.378(6)
C15 H15 0.9300
C16 C17 1.386(6)
C17 C18 1.400(6)
C18 C19 1.382(6)
C19 H19 0.9300
C20 H20A 0.9600
C20 H20B 0.9600
C20 H20C 0.9600
C21 H21A 0.9600
C21 H21B 0.9600
C21 H21C 0.9600
C22 H22A 0.9600
C22 H22B 0.9600
C22 H22C 0.9600
C23 C24 1.463(8)
C24 H24A 0.9600
C24 H24B 0.9600
C24 H24C 0.9600
C25 C26 1.449(8)
C26 H26A 0.9600
C26 H26B 0.9600
C26 H26C 0.9600
Cl1 O10 1.387(4)
Cl1 O9 1.410(4)
Cl1 O7 1.422(4)
Cl1 O8 1.436(4)

loop_
_geom_torsion_atom_site_label_1
_geom_torsion_atom_site_label_2
_geom_torsion_atom_site_label_3
_geom_torsion_atom_site_label_4
_geom_torsion
N3 Cu1 N1 C7 -40.7(5)
N4 Cu1 N1 C7 81.7(5)
N2 Cu1 N1 C7 -157.7(4)
N3 Cu1 N1 C11 130.4(3)
N4 Cu1 N1 C11 -107.2(3)
N2 Cu1 N1 C11 13.5(3)
N3 Cu1 N2 C13 86.2(5)
N4 Cu1 N2 C13 -38.5(5)
N1 Cu1 N2 C13 -152.1(5)
N3 Cu1 N2 C12 -105.5(3)
N4 Cu1 N2 C12 129.8(3)
N1 Cu1 N2 C12 16.2(3)
N4 Cu1 N3 C25 -27(4)
N2 Cu1 N3 C25 -160(4)
N1 Cu1 N3 C25 100(4)
N3 Cu1 N4 C23 13(6)
N2 Cu1 N4 C23 143(6)
N1 Cu1 N4 C23 -119(6)
C8 O1 C2 C1 -11.7(6)
C8 O1 C2 C3 168.5(4)
C6 C1 C2 O1 178.7(4)
C6 C1 C2 C3 -1.6(6)
C9 O2 C3 C4 -81.4(5)
C9 O2 C3 C2 102.2(5)
O1 C2 C3 O2 -1.0(6)
C1 C2 C3 O2 179.2(4)
O1 C2 C3 C4 -177.5(4)
C1 C2 C3 C4 2.8(6)
C10 O3 C4 C5 4.6(6)
C10 O3 C4 C3 -174.6(4)
O2 C3 C4 O3 1.4(6)
C2 C3 C4 O3 177.8(4)
O2 C3 C4 C5 -177.9(4)
C2 C3 C4 C5 -1.4(6)
O3 C4 C5 C6 179.8(4)
C3 C4 C5 C6 -1.1(6)
C2 C1 C6 C5 -0.9(6)
C2 C1 C6 C7 176.6(4)
C4 C5 C6 C1 2.3(6)
C4 C5 C6 C7 -175.5(4)
C11 N1 C7 C6 -176.6(4)
Cu1 N1 C7 C6 -6.1(7)
C1 C6 C7 N1 -16.5(7)
C5 C6 C7 N1 161.2(4)
C7 N1 C11 C12 133.0(4)
Cu1 N1 C11 C12 -40.4(4)
C13 N2 C12 C11 128.1(4)
Cu1 N2 C12 C11 -43.2(4)
N1 C11 C12 N2 58.1(4)
C12 N2 C13 C14 -177.9(4)
Cu1 N2 C13 C14 -10.5(7)
N2 C13 C14 C15 168.6(4)
N2 C13 C14 C19 -11.8(7)
C19 C14 C15 C16 2.5(6)
C13 C14 C15 C16 -177.9(4)
C20 O4 C16 C15 0.7(6)
C20 O4 C16 C17 -178.5(4)
C14 C15 C16 O4 -179.6(4)
C14 C15 C16 C17 -0.4(7)
C21 O5 C17 C16 -76.3(6)
C21 O5 C17 C18 106.9(5)
O4 C16 C17 O5 0.1(6)
C15 C16 C17 O5 -179.1(4)
O4 C16 C17 C18 176.9(4)
C15 C16 C17 C18 -2.4(7)
C22 O6 C18 C19 -5.9(6)
C22 O6 C18 C17 174.7(4)
O5 C17 C18 O6 -0.6(6)
C16 C17 C18 O6 -177.4(4)
O5 C17 C18 C19 180.0(4)
C16 C17 C18 C19 3.2(6)
O6 C18 C19 C14 179.5(4)
C17 C18 C19 C14 -1.1(6)
C15 C14 C19 C18 -1.7(6)
C13 C14 C19 C18 178.7(4)
Cu1 N4 C23 C24 -15E1(3)
Cu1 N3 C25 C26 -9E1(4)
